data_7041348
loop_
_publ_author_name
'Justyniak, Iwona'
'Prochowicz, Daniel'
'Tulewicz, Adam'
'Bury, Wojciech'
'Go\'s, Piotr'
'Lewi\'nski, Janusz'

_publ_section_title
;
 Structure investigations of group 13 organometallic carboxylates.
;
_journal_issue 3
_journal_name_full 'Dalton transactions (Cambridge, England : 2003)'
_journal_page_first 669
_journal_page_last 677
_journal_paper_doi 10.1039/c6dt03958h
_journal_volume 46
_journal_year 2017
_chemical_formula_sum 'C15 H18 Al N O2'
_chemical_formula_weight 271.28
_space_group_crystal_system triclinic
_space_group_IT_number 2
_space_group_name_Hall '-P 1'
_space_group_name_H-M_alt 'P -1'
_symmetry_space_group_name_Hall '-P 1'
_symmetry_space_group_name_H-M 'P -1'
_atom_sites_solution_hydrogens geom
_audit_creation_method SHELXL-2014/6
_audit_update_record
;
2016-04-28 deposited with the CCDC.
2016-12-06 downloaded from the CCDC.
;
_cell_angle_alpha 81.727(3)
_cell_angle_beta 77.086(2)
_cell_angle_gamma 71.565(3)
_cell_formula_units_Z 2
_cell_length_a 7.2140(5)
_cell_length_b 10.3400(6)
_cell_length_c 10.9050(7)
_cell_measurement_reflns_used 1656
_cell_measurement_temperature 451(2)
_cell_measurement_theta_max 27.485
_cell_measurement_theta_min 0.998
_cell_volume 749.81(8)
_computing_cell_refinement 'Denzo & Scalepak (Otwinowski, Minor, 1997)'
_computing_data_collection 'Collect (Nonius B.V. 1998)'
_computing_data_reduction 'Denzo & Scalepak (Otwinowski, Minor, 1997)'
_computing_structure_refinement 'SHELXL-2014/6 (Sheldrick, 2014)'
_computing_structure_solution 'SHELXS-97 (Sheldrick, 1990)'
_diffrn_ambient_temperature 451(2)
_diffrn_measured_fraction_theta_full 0.963
_diffrn_measured_fraction_theta_max 0.962
_diffrn_measurement_device_type 'Nonius Kappa-CCD'
_diffrn_measurement_method 'area detector \w scans'
_diffrn_radiation_type MoK\a
_diffrn_radiation_wavelength 0.71073
_diffrn_reflns_av_R_equivalents 0.0417
_diffrn_reflns_av_unetI/netI 0.0443
_diffrn_reflns_Laue_measured_fraction_full 0.963
_diffrn_reflns_Laue_measured_fraction_max 0.962
_diffrn_reflns_limit_h_max 8
_diffrn_reflns_limit_h_min -8
_diffrn_reflns_limit_k_max 12
_diffrn_reflns_limit_k_min -12
_diffrn_reflns_limit_l_max 13
_diffrn_reflns_limit_l_min -13
_diffrn_reflns_number 4823
_diffrn_reflns_point_group_measured_fraction_full 0.963
_diffrn_reflns_point_group_measured_fraction_max 0.962
_diffrn_reflns_theta_full 25.242
_diffrn_reflns_theta_max 25.678
_diffrn_reflns_theta_min 2.720
_exptl_absorpt_coefficient_mu 0.133
_exptl_absorpt_correction_T_max 0.984
_exptl_absorpt_correction_T_min 0.969
_exptl_absorpt_correction_type multi-scan
_exptl_absorpt_process_details 'Scalepak (Otwinowski, Minor, 1997)'
_exptl_crystal_colour colorless
_exptl_crystal_density_diffrn 1.202
_exptl_crystal_description block
_exptl_crystal_F_000 288
_exptl_crystal_size_max 0.34
_exptl_crystal_size_mid 0.20
_exptl_crystal_size_min 0.12
_refine_diff_density_max 0.600
_refine_diff_density_min -0.570
_refine_diff_density_rms 0.078
_refine_ls_extinction_method none
_refine_ls_goodness_of_fit_ref 1.086
_refine_ls_hydrogen_treatment constr
_refine_ls_matrix_type full
_refine_ls_number_parameters 175
_refine_ls_number_reflns 2741
_refine_ls_number_restraints 0
_refine_ls_restrained_S_all 1.086
_refine_ls_R_factor_all 0.0678
_refine_ls_R_factor_gt 0.0612
_refine_ls_shift/su_max 0.000
_refine_ls_shift/su_mean 0.000
_refine_ls_structure_factor_coef Fsqd
_refine_ls_weighting_details 'w=1/[\s^2^(Fo^2^)+(0.0835P)^2^+0.6157P] where P=(Fo^2^+2Fc^2^)/3'
_refine_ls_weighting_scheme calc
_refine_ls_wR_factor_gt 0.1573
_refine_ls_wR_factor_ref 0.1620
_reflns_Friedel_coverage 0.000
_reflns_number_gt 2456
_reflns_number_total 2741
_reflns_threshold_expression 'I > 2\s(I)'
_cod_data_source_file c6dt03958h2.cif
_cod_data_source_block comp5
_cod_depositor_comments 'Adding full bibliography for 7041345--7041349.cif.'
_cod_database_code 7041348
_shelx_space_group_comment
;
The symmetry employed for this shelxl refinement is uniquely defined
by the following loop, which should always be used as a source of
symmetry information in preference to the above space-group names.
They are only intended as comments.
;
_shelxl_version_number 2014/6

loop_
_space_group_symop_operation_xyz
'x, y, z'
'-x, -y, -z'

loop_
_atom_site_label
_atom_site_type_symbol
_atom_site_fract_x
_atom_site_fract_y
_atom_site_fract_z
_atom_site_U_iso_or_equiv
_atom_site_adp_type
_atom_site_occupancy
_atom_site_site_symmetry_order
_atom_site_calc_flag
_atom_site_refinement_flags_posn
_atom_site_refinement_flags_adp
C1 C 0.6842(4) 0.2064(3) 0.3712(2) 0.0323(6) Uani 1 1 d . .
H1A H 0.7262 0.1732 0.2887 0.048 Uiso 1 1 calc R U
H1B H 0.7209 0.1319 0.4332 0.048 Uiso 1 1 calc R U
H1C H 0.7475 0.2742 0.3753 0.048 Uiso 1 1 calc R U
C2 C 0.2270(4) 0.1873(3) 0.3702(2) 0.0314(6) Uani 1 1 d . .
H2A H 0.0974 0.2491 0.3648 0.047 Uiso 1 1 calc R U
H2B H 0.2153 0.1173 0.4370 0.047 Uiso 1 1 calc R U
H2C H 0.2856 0.1462 0.2917 0.047 Uiso 1 1 calc R U
C3 C 0.3336(3) 0.5060(2) 0.2553(2) 0.0226(5) Uani 1 1 d . .
C4 C 0.2681(3) 0.6542(2) 0.2146(2) 0.0211(5) Uani 1 1 d . .
C5 C 0.1771(3) 0.7517(2) 0.3027(2) 0.0251(5) Uani 1 1 d . .
H5 H 0.1564 0.7242 0.3884 0.030 Uiso 1 1 calc R U
C6 C 0.1178(4) 0.8890(3) 0.2630(3) 0.0329(6) Uani 1 1 d . .
H6 H 0.0581 0.9538 0.3219 0.039 Uiso 1 1 calc R U
C7 C 0.1474(4) 0.9301(3) 0.1351(3) 0.0388(7) Uani 1 1 d . .
H7 H 0.1068 1.0225 0.1083 0.047 Uiso 1 1 calc R U
C8 C 0.2374(4) 0.8337(3) 0.0470(3) 0.0362(6) Uani 1 1 d . .
H8 H 0.2568 0.8617 -0.0386 0.043 Uiso 1 1 calc R U
C9 C 0.2982(4) 0.6960(3) 0.0862(2) 0.0267(5) Uani 1 1 d . .
H9 H 0.3591 0.6316 0.0270 0.032 Uiso 1 1 calc R U
C10 C 0.2445(4) 0.4140(2) 0.6500(2) 0.0281(5) Uani 1 1 d . .
H10 H 0.2146 0.4957 0.5998 0.034 Uiso 1 1 calc R U
C11 C 0.2026(4) 0.4186(3) 0.7789(2) 0.0333(6) Uani 1 1 d . .
H11 H 0.1468 0.5025 0.8138 0.040 Uiso 1 1 calc R U
C12 C 0.2426(4) 0.2996(3) 0.8569(2) 0.0296(6) Uani 1 1 d . .
C13 C 0.3279(4) 0.1779(3) 0.7982(2) 0.0322(6) Uani 1 1 d . .
H13 H 0.3587 0.0951 0.8467 0.039 Uiso 1 1 calc R U
C14 C 0.3668(4) 0.1798(2) 0.6682(2) 0.0289(5) Uani 1 1 d . .
H14 H 0.4226 0.0972 0.6310 0.035 Uiso 1 1 calc R U
C15 C 0.1964(5) 0.3005(3) 0.9984(2) 0.0411(7) Uani 1 1 d . .
H15A H 0.2166 0.3804 1.0219 0.062 Uiso 1 1 calc R U
H15B H 0.2827 0.2201 1.0345 0.062 Uiso 1 1 calc R U
H15C H 0.0604 0.3017 1.0293 0.062 Uiso 1 1 calc R U
O1 O 0.3054(2) 0.47308(16) 0.37735(14) 0.0257(4) Uani 1 1 d . .
O2 O 0.4129(3) 0.41750(17) 0.18008(16) 0.0313(4) Uani 1 1 d . .
Al1 Al 0.39524(10) 0.28781(7) 0.40486(6) 0.0205(2) Uani 1 1 d . .
N1 N 0.3271(3) 0.29634(19) 0.59364(17) 0.0222(4) Uani 1 1 d . .

loop_
_atom_site_aniso_label
_atom_site_aniso_U_11
_atom_site_aniso_U_22
_atom_site_aniso_U_33
_atom_site_aniso_U_23
_atom_site_aniso_U_13
_atom_site_aniso_U_12
C1 0.0267(13) 0.0349(14) 0.0301(13) -0.0044(11) -0.0032(10) -0.0026(11)
C2 0.0363(14) 0.0340(13) 0.0268(13) -0.0028(10) -0.0054(10) -0.0146(11)
C3 0.0236(12) 0.0265(12) 0.0173(11) -0.0011(9) -0.0017(9) -0.0085(9)
C4 0.0219(11) 0.0262(12) 0.0153(11) 0.0004(9) -0.0029(8) -0.0089(9)
C5 0.0243(12) 0.0286(12) 0.0217(12) -0.0044(9) -0.0027(9) -0.0066(10)
C6 0.0299(13) 0.0247(12) 0.0435(16) -0.0063(11) -0.0076(11) -0.0051(10)
C7 0.0345(15) 0.0255(13) 0.0565(18) 0.0121(12) -0.0184(13) -0.0092(11)
C8 0.0391(15) 0.0413(15) 0.0296(13) 0.0146(11) -0.0133(11) -0.0170(12)
C9 0.0308(13) 0.0321(13) 0.0177(11) 0.0030(9) -0.0049(9) -0.0120(10)
C10 0.0389(14) 0.0242(12) 0.0191(11) -0.0021(9) -0.0030(10) -0.0080(10)
C11 0.0461(16) 0.0348(14) 0.0189(12) -0.0064(10) -0.0001(10) -0.0139(12)
C12 0.0312(13) 0.0457(15) 0.0183(12) 0.0013(10) -0.0048(9) -0.0221(11)
C13 0.0391(14) 0.0344(13) 0.0250(12) 0.0095(10) -0.0100(11) -0.0160(11)
C14 0.0356(14) 0.0254(12) 0.0256(12) 0.0017(9) -0.0056(10) -0.0106(10)
C15 0.0514(17) 0.0639(19) 0.0161(12) 0.0014(12) -0.0043(11) -0.0319(15)
O1 0.0351(9) 0.0251(8) 0.0137(8) 0.0013(6) -0.0032(6) -0.0065(7)
O2 0.0426(10) 0.0260(9) 0.0221(9) -0.0075(7) -0.0005(7) -0.0069(8)
Al1 0.0226(4) 0.0204(4) 0.0170(4) -0.0042(3) -0.0010(3) -0.0048(3)
N1 0.0242(10) 0.0232(10) 0.0189(9) -0.0010(7) -0.0034(7) -0.0074(8)

loop_
_atom_type_symbol
_atom_type_description
_atom_type_scat_dispersion_real
_atom_type_scat_dispersion_imag
_atom_type_scat_source
C C 0.0033 0.0016 'International Tables Vol C Tables 4.2.6.8 and 6.1.1.4'
H H 0.0000 0.0000 'International Tables Vol C Tables 4.2.6.8 and 6.1.1.4'
O O 0.0106 0.0060 'International Tables Vol C Tables 4.2.6.8 and 6.1.1.4'
Al Al 0.0645 0.0514 'International Tables Vol C Tables 4.2.6.8 and 6.1.1.4'
N N 0.0061 0.0033 'International Tables Vol C Tables 4.2.6.8 and 6.1.1.4'

loop_
_geom_angle_atom_site_label_1
_geom_angle_atom_site_label_2
_geom_angle_atom_site_label_3
_geom_angle
_geom_angle_site_symmetry_3
O2 C3 O1 120.9(2) .
O2 C3 C4 122.7(2) .
O1 C3 C4 116.46(19) .
C9 C4 C5 119.7(2) .
C9 C4 C3 119.2(2) .
C5 C4 C3 121.1(2) .
C6 C5 C4 120.2(2) .
C5 C6 C7 119.9(2) .
C8 C7 C6 120.2(2) .
C9 C8 C7 120.2(2) .
C8 C9 C4 119.8(2) .
N1 C10 C11 122.7(2) .
C10 C11 C12 120.5(2) .
C11 C12 C13 116.6(2) .
C11 C12 C15 122.0(3) .
C13 C12 C15 121.4(2) .
C11 C12 C9 98.41(16) 2_666
C13 C12 C9 92.71(16) 2_666
C15 C12 C9 79.48(15) 2_666
C14 C13 C12 120.2(2) .
N1 C14 C13 122.4(2) .
C3 O1 Al1 108.81(14) .
C3 O2 Al1 73.94(13) .
O1 Al1 C2 115.60(10) .
O1 Al1 C1 116.15(10) .
C2 Al1 C1 119.06(12) .
O1 Al1 N1 92.31(8) .
C2 Al1 N1 104.36(9) .
C1 Al1 N1 103.49(10) .
O1 Al1 O2 56.39(6) .
C2 Al1 O2 92.58(9) .
C1 Al1 O2 90.45(9) .
N1 Al1 O2 148.64(7) .
C14 N1 C10 117.5(2) .
C14 N1 Al1 119.20(16) .
C10 N1 Al1 123.30(16) .

loop_
_geom_bond_atom_site_label_1
_geom_bond_atom_site_label_2
_geom_bond_distance
_geom_bond_site_symmetry_2
C1 Al1 1.956(3) .
C2 Al1 1.952(2) .
C3 O2 1.230(3) .
C3 O1 1.312(3) .
C3 C4 1.486(3) .
C4 C9 1.395(3) .
C4 C5 1.396(3) .
C5 C6 1.381(3) .
C6 C7 1.388(4) .
C7 C8 1.387(4) .
C8 C9 1.384(4) .
C10 N1 1.344(3) .
C10 C11 1.374(3) .
C11 C12 1.380(4) .
C12 C13 1.392(4) .
C12 C15 1.505(3) .
C12 C9 3.519(3) 2_666
C13 C14 1.380(3) .
C14 N1 1.341(3) .
O1 Al1 1.8210(17) .
O2 Al1 2.6164(18) .
Al1 N1 2.015(2) .

loop_
_geom_hbond_atom_site_label_D
_geom_hbond_atom_site_label_H
_geom_hbond_atom_site_label_A
_geom_hbond_distance_DH
_geom_hbond_distance_HA
_geom_hbond_distance_DA
_geom_hbond_angle_DHA
_geom_hbond_site_symmetry_A
C9 H9 O2 0.93 2.55 2.837(3) 98.1 .
C10 H10 O1 0.93 2.39 2.911(3) 115.0 .
C9 H9 O2 0.93 2.49 3.298(3) 145.3 2_665

loop_
_geom_torsion_atom_site_label_1
_geom_torsion_atom_site_label_2
_geom_torsion_atom_site_label_3
_geom_torsion_atom_site_label_4
_geom_torsion
_geom_torsion_site_symmetry_1
_geom_torsion_site_symmetry_4
O2 C3 C4 C9 -0.5(3) . .
O1 C3 C4 C9 178.50(19) . .
O2 C3 C4 C5 179.5(2) . .
O1 C3 C4 C5 -1.5(3) . .
C9 C4 C5 C6 -0.2(3) . .
C3 C4 C5 C6 179.8(2) . .
C4 C5 C6 C7 0.4(4) . .
C5 C6 C7 C8 -0.3(4) . .
C6 C7 C8 C9 0.0(4) . .
C7 C8 C9 C4 0.3(4) . .
C5 C4 C9 C8 -0.2(3) . .
C3 C4 C9 C8 179.8(2) . .
N1 C10 C11 C12 -0.7(4) . .
C10 C11 C12 C13 0.6(4) . .
C10 C11 C12 C15 -179.3(2) . .
C10 C11 C12 C9 97.9(2) . 2_666
C11 C12 C13 C14 -0.6(4) . .
C15 C12 C13 C14 179.3(2) . .
C9 C12 C13 C14 -101.4(2) 2_666 .
C12 C13 C14 N1 0.6(4) . .
O2 C3 O1 Al1 -1.2(3) . .
C4 C3 O1 Al1 179.76(15) . .
O1 C3 O2 Al1 0.83(18) . .
C4 C3 O2 Al1 179.8(2) . .
C3 O1 Al1 C2 -74.43(17) . .
C3 O1 Al1 C1 72.19(17) . .
C3 O1 Al1 N1 178.44(15) . .
C3 O1 Al1 O2 0.59(13) . .
C13 C14 N1 C10 -0.7(4) . .
C13 C14 N1 Al1 178.70(18) . .
C11 C10 N1 C14 0.7(4) . .
C11 C10 N1 Al1 -178.62(19) . .
